data_1541297
loop_
_publ_author_name
'Newsam, J.M.'

_publ_section_title
;
 Synthesis and structural characterization of a lithium gallosilicate with
 the zeolite abw framework
;
_journal_name_full 'Journal of Physical Chemistry'
_journal_page_first 445
_journal_page_last 452
_journal_volume 92
_journal_year 1988
_chemical_formula_sum 'D2 Ga Li O5 Si'
_chemical_name_systematic 'Li Ga (Si O4) (D2 O)'
_space_group_IT_number 33
_symmetry_space_group_name_Hall 'P 2c -2n'
_symmetry_space_group_name_H-M 'P n a 21'
_cell_angle_alpha 90
_cell_angle_beta 90
_cell_angle_gamma 90
_cell_formula_units_Z 4
_cell_length_a 10.465
_cell_length_b 8.2113
_cell_length_c 5.0268
_cell_volume 431.959
_citation_journal_id_ASTM JPCHAX
_cod_data_source_file Newsam_JPCHAX_1988_275.cif
_cod_data_source_block D2Ga1Li1O5Si1
_cod_original_cell_volume 431.9593
_cod_original_formula_sum 'D2 Ga1 Li1 O5 Si1'
_cod_database_code 1541297

loop_
_symmetry_equiv_pos_as_xyz
x,y,z
-x,-y,z+1/2
-x+1/2,y+1/2,z+1/2
x+1/2,-y+1/2,z

loop_
_atom_site_label
_atom_site_type_symbol
_atom_site_fract_x
_atom_site_fract_y
_atom_site_fract_z
_atom_site_occupancy
_atom_site_U_iso_or_equiv
O3 O-2 0.1923 0.0394 0.598 1 0.0
D2 D+1 0.498 0.968 0.092 0.14 0.0
Ga1 Ga+3 0.1563 0.0785 0.25 1 0.0
Li1 Li+1 0.317 0.171 -0.248 1 0.0
O2 O-2 0.2765 0.2152 0.123 1 0.0
Si1 Si+4 0.3527 0.3716 0.242 0.97 0.0
D1 D+1 0.472 0.82 0.362 0.12 0.0
O1 O-2 0.0054 0.1669 0.186 1 0.0
O4 O-2 0.1743 -0.1097 0.06 1 0.0
O5 O-2 0.487 0.088 -0.243 1 0.0
